data_7052983
loop_
_publ_author_name
'Guillet, Gary L.'
'Hyatt, I. F. Dempsey'
'Hillesheim, Patrick C.'
'Abboud, Khalil A.'
'Scott, Michael J.'

_publ_section_title
;
 1,2,4-Triazine-picolinamide functionalized, nonadentate chelates for the
 segregation of lanthanides(iii) and actinides(iii) in biphasic systems
;
_journal_issue 1
_journal_name_full 'New Journal of Chemistry'
_journal_page_first 119
_journal_paper_doi 10.1039/c2nj40586e
_journal_volume 37
_journal_year 2013
_chemical_formula_moiety 'C87 H93 N15 O3 Yb1, 3(CO3F3S), (C5H12O1)'
_chemical_formula_sum 'C95 H105 F9 N15 O13 S3 Yb'
_chemical_formula_weight 2105.16
_space_group_IT_number 9
_symmetry_cell_setting monoclinic
_symmetry_space_group_name_Hall 'C -2yc'
_symmetry_space_group_name_H-M 'C 1 c 1'
_atom_sites_solution_hydrogens geom
_atom_sites_solution_primary direct
_atom_sites_solution_secondary difmap
_audit_creation_method SHELXL-97
_audit_update_record
;
2012-09-24 # Formatted by publCIF
;
_cell_angle_alpha 90.00
_cell_angle_beta 104.791(1)
_cell_angle_gamma 90.00
_cell_formula_units_Z 4
_cell_length_a 24.8539(6)
_cell_length_b 13.9870(3)
_cell_length_c 28.8206(6)
_cell_measurement_reflns_used 507
_cell_measurement_temperature 100(2)
_cell_measurement_theta_max 28.0
_cell_measurement_theta_min 2.0
_cell_volume 9687.0(4)
_computing_cell_refinement 'Bruker APEX2'
_computing_data_collection 'Bruker APEX2 (Bruker, 2008)'
_computing_data_reduction 'Bruker SAINT (Bruker, 2008)'
_computing_molecular_graphics 'Bruker SHELXTL'
_computing_publication_material 'Bruker SHELXTL'
_computing_structure_refinement 'Bruker SHELXTL'
_computing_structure_solution 'Bruker SHELXTL (Bruker, 2008)'
_diffrn_ambient_temperature 100(2)
_diffrn_measured_fraction_theta_full 0.982
_diffrn_measured_fraction_theta_max 0.982
_diffrn_measurement_device_type 'Bruker APEX-II CCD'
_diffrn_measurement_method '\w scans'
_diffrn_radiation_monochromator graphite
_diffrn_radiation_source 'fine-focus sealed tube'
_diffrn_radiation_type CuK\a
_diffrn_radiation_wavelength 1.54178
_diffrn_reflns_av_R_equivalents 0.0315
_diffrn_reflns_av_sigmaI/netI 0.0515
_diffrn_reflns_limit_h_max 25
_diffrn_reflns_limit_h_min -28
_diffrn_reflns_limit_k_max 16
_diffrn_reflns_limit_k_min -16
_diffrn_reflns_limit_l_max 34
_diffrn_reflns_limit_l_min -34
_diffrn_reflns_number 37661
_diffrn_reflns_theta_full 66.50
_diffrn_reflns_theta_max 66.50
_diffrn_reflns_theta_min 3.17
_exptl_absorpt_coefficient_mu 3.120
_exptl_absorpt_correction_T_max 0.8584
_exptl_absorpt_correction_T_min 0.6562
_exptl_absorpt_correction_type numerical
_exptl_absorpt_process_details 'based on measured indexed crystal faces, Bruker SHELXTL v6.14 (Bruker 2008)'
_exptl_crystal_colour colourless
_exptl_crystal_density_diffrn 1.443
_exptl_crystal_density_method 'not measured'
_exptl_crystal_description plates
_exptl_crystal_F_000 4332
_exptl_crystal_size_max 0.15
_exptl_crystal_size_mid 0.10
_exptl_crystal_size_min 0.05
_platon_squeeze_details
;
;
_refine_diff_density_max 0.747
_refine_diff_density_min -0.695
_refine_diff_density_rms 0.060
_refine_ls_abs_structure_details 'Flack H D (1983), Acta Cryst. A39, 876-881'
_refine_ls_abs_structure_Flack 0.008(5)
_refine_ls_extinction_method none
_refine_ls_goodness_of_fit_ref 1.055
_refine_ls_hydrogen_treatment constr
_refine_ls_matrix_type full
_refine_ls_number_parameters 1139
_refine_ls_number_reflns 12824
_refine_ls_number_restraints 33
_refine_ls_restrained_S_all 1.057
_refine_ls_R_factor_all 0.0296
_refine_ls_R_factor_gt 0.0284
_refine_ls_shift/su_max 0.001
_refine_ls_shift/su_mean 0.000
_refine_ls_structure_factor_coef Fsqd
_refine_ls_weighting_details 'calc w=1/[\s^2^(Fo^2^)+(0.0136P)^2^+14.6460P] where P=(Fo^2^+2Fc^2^)/3'
_refine_ls_weighting_scheme calc
_refine_ls_wR_factor_gt 0.0679
_refine_ls_wR_factor_ref 0.0685
_reflns_number_gt 12386
_reflns_number_total 12824
_reflns_threshold_expression I>2\s(I)
_cod_data_source_file c2nj40586e.txt
_cod_data_source_block yb5
_cod_original_sg_symbol_H-M Cc
_cod_database_code 7052983

loop_
_symmetry_equiv_pos_as_xyz
'x, y, z'
'x, -y, z+1/2'
'x+1/2, y+1/2, z'
'x+1/2, -y+1/2, z+1/2'

loop_
_atom_site_label
_atom_site_type_symbol
_atom_site_fract_x
_atom_site_fract_y
_atom_site_fract_z
_atom_site_U_iso_or_equiv
_atom_site_adp_type
_atom_site_occupancy
_atom_site_symmetry_multiplicity
_atom_site_calc_flag
_atom_site_refinement_flags
_atom_site_disorder_assembly
_atom_site_disorder_group
Yb1 Yb 0.938863(5) 0.219472(10) 0.665259(5) 0.01506(5) Uani 1 1 d . . .
O1 O 0.95101(10) 0.33418(18) 0.61473(8) 0.0204(5) Uani 1 1 d . . .
O2 O 0.96854(10) 0.13058(17) 0.60970(8) 0.0186(5) Uani 1 1 d . . .
O3 O 0.8572(1) 0.20316(17) 0.60771(9) 0.0204(5) Uani 1 1 d . . .
N1 N 0.94683(12) 0.4776(2) 0.58000(11) 0.0205(6) Uani 1 1 d . . .
N2 N 0.88285(12) 0.3646(2) 0.66559(10) 0.0183(6) Uani 1 1 d . . .
N3 N 0.87998(12) 0.2153(2) 0.72239(10) 0.0194(6) Uani 1 1 d . . .
N4 N 0.88044(13) 0.1385(2) 0.74995(11) 0.0213(6) Uani 1 1 d . . .
N5 N 0.81684(13) 0.2951(2) 0.75813(11) 0.0223(6) Uani 1 1 d . . .
N6 N 1.03268(13) 0.0474(2) 0.58440(11) 0.0239(7) Uani 1 1 d . . .
N7 N 1.03886(11) 0.2340(2) 0.67051(10) 0.0160(6) Uani 1 1 d . . .
N8 N 0.99116(12) 0.3186(2) 0.73268(10) 0.0182(6) Uani 1 1 d . . .
N9 N 0.96687(12) 0.3562(2) 0.76502(11) 0.0187(6) Uani 1 1 d . . .
N10 N 1.07749(12) 0.3890(2) 0.77240(11) 0.0193(6) Uani 1 1 d . . .
N11 N 0.77480(13) 0.1351(2) 0.57440(11) 0.0228(7) Uani 1 1 d . . .
N12 N 0.89798(12) 0.0559(2) 0.65875(10) 0.0181(6) Uani 1 1 d . . .
N13 N 0.98962(12) 0.1012(2) 0.72503(10) 0.0182(6) Uani 1 1 d . . .
N14 N 1.03775(12) 0.1259(2) 0.75657(11) 0.0189(6) Uani 1 1 d . . .
N15 N 0.99765(12) -0.0571(2) 0.75485(11) 0.0196(6) Uani 1 1 d . . .
C1 C 0.97615(18) 0.4006(3) 0.51012(16) 0.0285(8) Uani 1 1 d . . .
H1A H 0.9568 0.4506 0.4870 0.034 Uiso 1 1 calc R . .
C2 C 0.9367(2) 0.3163(3) 0.50656(16) 0.0359(10) Uani 1 1 d . . .
H2A H 0.9032 0.3368 0.5158 0.054 Uiso 1 1 calc R . .
H2B H 0.9552 0.2653 0.5281 0.054 Uiso 1 1 calc R . .
H2C H 0.9264 0.2925 0.4735 0.054 Uiso 1 1 calc R . .
C3 C 1.02914(19) 0.3716(4) 0.49580(18) 0.0422(11) Uani 1 1 d . . .
H3A H 1.0538 0.4271 0.4985 0.063 Uiso 1 1 calc R . .
H3B H 1.0193 0.3484 0.4626 0.063 Uiso 1 1 calc R . .
H3C H 1.0482 0.3208 0.5172 0.063 Uiso 1 1 calc R . .
C4 C 0.99327(15) 0.4460(3) 0.55993(13) 0.0229(8) Uani 1 1 d . . .
H4A H 1.0161 0.3993 0.5824 0.028 Uiso 1 1 calc R . .
H4B H 1.0171 0.5021 0.5585 0.028 Uiso 1 1 calc R . .
C5 C 0.91328(16) 0.6140(3) 0.52387(14) 0.0258(8) Uani 1 1 d . . .
H5A H 0.9403 0.5935 0.5054 0.031 Uiso 1 1 calc R . .
C6 C 0.85684(17) 0.5693(3) 0.50015(13) 0.0272(8) Uani 1 1 d . . .
H6A H 0.8600 0.4994 0.5017 0.041 Uiso 1 1 calc R . .
H6B H 0.8450 0.5895 0.4665 0.041 Uiso 1 1 calc R . .
H6C H 0.8293 0.5902 0.5170 0.041 Uiso 1 1 calc R . .
C7 C 0.90990(19) 0.7229(3) 0.52215(18) 0.0378(10) Uani 1 1 d . . .
H7A H 0.9466 0.7499 0.5373 0.057 Uiso 1 1 calc R . .
H7B H 0.8829 0.7447 0.5394 0.057 Uiso 1 1 calc R . .
H7C H 0.8981 0.7440 0.4887 0.057 Uiso 1 1 calc R . .
C8 C 0.93575(17) 0.5816(3) 0.57566(15) 0.0277(8) Uani 1 1 d . . .
H8A H 0.9707 0.6166 0.5900 0.033 Uiso 1 1 calc R . .
H8B H 0.9085 0.5984 0.5941 0.033 Uiso 1 1 calc R . .
C9 C 0.92935(14) 0.4163(3) 0.60772(12) 0.0186(7) Uani 1 1 d . . .
C10 C 0.88295(15) 0.4331(3) 0.63283(13) 0.0214(7) Uani 1 1 d . . .
C11 C 0.84245(19) 0.5032(3) 0.62270(15) 0.0317(9) Uani 1 1 d . . .
H11A H 0.8405 0.5471 0.5972 0.038 Uiso 1 1 calc R . .
C12 C 0.80437(19) 0.5080(3) 0.65085(17) 0.0375(10) Uani 1 1 d . . .
H12A H 0.7771 0.5571 0.6455 0.045 Uiso 1 1 calc R . .
C13 C 0.80648(17) 0.4410(3) 0.68653(15) 0.0309(9) Uani 1 1 d . . .
H13A H 0.7821 0.4448 0.7070 0.037 Uiso 1 1 calc R . .
C14 C 0.84514(15) 0.3681(3) 0.69150(13) 0.0222(7) Uani 1 1 d . . .
C15 C 0.84717(14) 0.2882(3) 0.72589(12) 0.0189(7) Uani 1 1 d . . .
C16 C 0.85085(15) 0.1389(3) 0.78259(13) 0.0216(7) Uani 1 1 d . . .
C17 C 0.82017(14) 0.2227(3) 0.78865(12) 0.0209(7) Uani 1 1 d . . .
C18 C 0.85104(19) 0.0473(3) 0.80870(15) 0.0311(9) Uani 1 1 d . . .
C19 C 0.8023(2) 0.0083(3) 0.81536(16) 0.0347(9) Uani 1 1 d . . .
H19A H 0.7680 0.0412 0.8041 0.042 Uiso 1 1 calc R . .
C20 C 0.8040(3) -0.0793(4) 0.8386(2) 0.0508(13) Uani 1 1 d . . .
H20A H 0.7708 -0.1056 0.8438 0.061 Uiso 1 1 calc R . .
C21 C 0.8535(3) -0.1283(4) 0.8542(2) 0.0551(15) Uani 1 1 d . . .
H21A H 0.8543 -0.1882 0.8699 0.066 Uiso 1 1 calc R . .
C22 C 0.9017(2) -0.0903(4) 0.84709(17) 0.0482(13) Uani 1 1 d . . .
H22A H 0.9358 -0.1243 0.8577 0.058 Uiso 1 1 calc R . .
C23 C 0.9011(2) -0.0022(4) 0.82440(16) 0.0354(10) Uani 1 1 d . . .
H23A H 0.9345 0.0241 0.8197 0.042 Uiso 1 1 calc R . .
C24 C 0.79300(16) 0.2355(3) 0.82820(14) 0.0248(8) Uani 1 1 d . . .
C25 C 0.81899(16) 0.2037(3) 0.87481(14) 0.0267(8) Uani 1 1 d . . .
H25A H 0.8534 0.1704 0.8807 0.032 Uiso 1 1 calc R . .
C26 C 0.7944(2) 0.2211(3) 0.91237(18) 0.0318(12) Uani 1 1 d . . .
H26A H 0.8124 0.2007 0.9440 0.038 Uiso 1 1 calc R . .
C27 C 0.7444(2) 0.2677(3) 0.90381(16) 0.0355(10) Uani 1 1 d . . .
H27A H 0.7274 0.2787 0.9294 0.043 Uiso 1 1 calc R . .
C28 C 0.7186(2) 0.2987(4) 0.85816(19) 0.0435(12) Uani 1 1 d . . .
H28A H 0.6836 0.3299 0.8522 0.052 Uiso 1 1 calc R . .
C29 C 0.74374(19) 0.2844(3) 0.82075(16) 0.0356(10) Uani 1 1 d . . .
H29A H 0.7266 0.3088 0.7897 0.043 Uiso 1 1 calc R . .
C30 C 0.95267(18) 0.0418(3) 0.51081(14) 0.0290(9) Uani 1 1 d . . .
H30A H 0.9355 0.0994 0.5217 0.035 Uiso 1 1 calc R . .
C31 C 0.90636(19) -0.0235(3) 0.48353(15) 0.0354(10) Uani 1 1 d . . .
H31A H 0.8835 -0.0438 0.5049 0.053 Uiso 1 1 calc R . .
H31B H 0.9226 -0.0798 0.4721 0.053 Uiso 1 1 calc R . .
H31C H 0.8831 0.0111 0.4561 0.053 Uiso 1 1 calc R . .
C32 C 0.9903(2) 0.0746(4) 0.47914(16) 0.0397(11) Uani 1 1 d . . .
H32A H 1.0198 0.1158 0.4979 0.060 Uiso 1 1 calc R . .
H32B H 0.9681 0.1104 0.4516 0.060 Uiso 1 1 calc R . .
H32C H 1.0069 0.0187 0.4677 0.060 Uiso 1 1 calc R . .
C33 C 0.98652(16) -0.0119(3) 0.55523(14) 0.0251(8) Uani 1 1 d . . .
H33A H 0.9615 -0.0310 0.5754 0.030 Uiso 1 1 calc R . .
H33B H 1.0022 -0.0708 0.5448 0.030 Uiso 1 1 calc R . .
C34 C 1.09933(18) -0.0779(3) 0.62743(17) 0.036(1) Uani 1 1 d . . .
H34A H 1.0683 -0.1250 0.6173 0.043 Uiso 1 1 calc R . .
C35 C 1.1007(3) -0.0427(4) 0.67796(19) 0.0577(15) Uani 1 1 d . . .
H35A H 1.1072 -0.0969 0.7002 0.086 Uiso 1 1 calc R . .
H35B H 1.0650 -0.0126 0.6778 0.086 Uiso 1 1 calc R . .
H35C H 1.1308 0.0041 0.6883 0.086 Uiso 1 1 calc R . .
C36 C 1.1537(2) -0.1270(4) 0.6263(2) 0.0475(12) Uani 1 1 d . . .
H36A H 1.1518 -0.1485 0.5936 0.071 Uiso 1 1 calc R . .
H36B H 1.1597 -0.1822 0.6480 0.071 Uiso 1 1 calc R . .
H36C H 1.1846 -0.0819 0.6367 0.071 Uiso 1 1 calc R . .
C37 C 1.08894(16) 0.0051(3) 0.59197(15) 0.0293(9) Uani 1 1 d . . .
H37A H 1.1171 0.0555 0.6039 0.035 Uiso 1 1 calc R . .
H37B H 1.0938 -0.0176 0.5608 0.035 Uiso 1 1 calc R . .
C38 C 1.01905(16) 0.1194(3) 0.60910(13) 0.0193(7) Uani 1 1 d . . .
C39 C 1.05898(15) 0.1928(3) 0.63619(12) 0.0186(7) Uani 1 1 d . . .
C40 C 1.10838(17) 0.2246(3) 0.62687(15) 0.0276(8) Uani 1 1 d . . .
H40A H 1.1208 0.1989 0.6009 0.033 Uiso 1 1 calc R . .
C41 C 1.13892(17) 0.2941(3) 0.65611(15) 0.0304(9) Uani 1 1 d . . .
H41A H 1.1729 0.3161 0.6505 0.036 Uiso 1 1 calc R . .
C42 C 1.12020(17) 0.3317(3) 0.69350(15) 0.0292(9) Uani 1 1 d . . .
H42A H 1.1417 0.3772 0.7149 0.035 Uiso 1 1 calc R . .
C43 C 1.06924(15) 0.3010(2) 0.69878(12) 0.0184(7) Uani 1 1 d . . .
C44 C 1.04428(14) 0.3400(2) 0.73626(13) 0.0172(7) Uani 1 1 d . . .
C45 C 0.99632(14) 0.4090(2) 0.80069(12) 0.0173(7) Uani 1 1 d . . .
C46 C 1.05480(15) 0.4226(2) 0.80607(12) 0.0177(7) Uani 1 1 d . . .
C47 C 0.96321(15) 0.4513(3) 0.83195(13) 0.0223(8) Uani 1 1 d . . .
C48 C 0.92945(19) 0.3925(3) 0.85121(16) 0.0338(10) Uani 1 1 d . . .
H48A H 0.9288 0.3255 0.8456 0.041 Uiso 1 1 calc R . .
C49 C 0.8964(2) 0.4322(4) 0.87887(16) 0.0413(11) Uani 1 1 d . . .
H49A H 0.8734 0.3919 0.8922 0.050 Uiso 1 1 calc R . .
C50 C 0.89683(19) 0.5283(4) 0.88691(16) 0.0371(10) Uani 1 1 d . . .
H50A H 0.8742 0.5547 0.9058 0.045 Uiso 1 1 calc R . .
C51 C 0.93011(19) 0.5872(3) 0.86767(16) 0.0359(10) Uani 1 1 d . . .
H51A H 0.9303 0.6542 0.8733 0.043 Uiso 1 1 calc R . .
C52 C 0.96345(17) 0.5490(3) 0.84006(14) 0.0288(9) Uani 1 1 d . . .
H52A H 0.9863 0.5897 0.8268 0.035 Uiso 1 1 calc R . .
C53 C 1.09460(15) 0.4670(3) 0.84793(13) 0.0208(7) Uani 1 1 d . . .
C54 C 1.08732(16) 0.4634(3) 0.89393(14) 0.0250(8) Uani 1 1 d . . .
H54A H 1.0543 0.4366 0.8993 0.030 Uiso 1 1 calc R . .
C55 C 1.12828(17) 0.4990(3) 0.93241(14) 0.0292(9) Uani 1 1 d . . .
H55A H 1.1239 0.4944 0.9641 0.035 Uiso 1 1 calc R . .
C56 C 1.17544(17) 0.5412(3) 0.92421(15) 0.0328(9) Uani 1 1 d . . .
H56A H 1.2030 0.5669 0.9504 0.039 Uiso 1 1 calc R . .
C57 C 1.18275(16) 0.5463(3) 0.87841(15) 0.0313(9) Uani 1 1 d . . .
H57A H 1.2151 0.5757 0.8730 0.038 Uiso 1 1 calc R . .
C58 C 1.14261(17) 0.5082(3) 0.84018(14) 0.0270(8) Uani 1 1 d . . .
H58A H 1.1479 0.5102 0.8087 0.032 Uiso 1 1 calc R . .
C59 C 0.77699(19) 0.2599(4) 0.51253(17) 0.0401(11) Uani 1 1 d . . .
H59A H 0.8183 0.2672 0.5235 0.048 Uiso 1 1 calc R . .
C60 C 0.7509(2) 0.3572(4) 0.4944(2) 0.0538(14) Uani 1 1 d . . .
H60A H 0.7602 0.4040 0.5205 0.081 Uiso 1 1 calc R . .
H60B H 0.7104 0.3504 0.4835 0.081 Uiso 1 1 calc R . .
H60C H 0.7655 0.3790 0.4677 0.081 Uiso 1 1 calc R . .
C61 C 0.7630(3) 0.1855(4) 0.47277(19) 0.0500(13) Uani 1 1 d . . .
H61A H 0.7805 0.1245 0.4848 0.075 Uiso 1 1 calc R . .
H61B H 0.7769 0.2069 0.4456 0.075 Uiso 1 1 calc R . .
H61C H 0.7225 0.1771 0.4623 0.075 Uiso 1 1 calc R . .
C62 C 0.75493(16) 0.2304(3) 0.55489(15) 0.0284(9) Uani 1 1 d . . .
H62A H 0.7664 0.2786 0.5807 0.034 Uiso 1 1 calc R . .
H62B H 0.7138 0.2298 0.5448 0.034 Uiso 1 1 calc R . .
C63 C 0.69553(17) 0.0818(3) 0.60624(16) 0.0332(9) Uani 1 1 d . . .
H63A H 0.6822 0.1495 0.6024 0.040 Uiso 1 1 calc R . .
C64 C 0.7299(2) 0.0670(5) 0.65824(19) 0.0587(16) Uani 1 1 d . . .
H64A H 0.7617 0.1110 0.6652 0.088 Uiso 1 1 calc R . .
H64B H 0.7435 0.0010 0.6624 0.088 Uiso 1 1 calc R . .
H64C H 0.7066 0.0797 0.6803 0.088 Uiso 1 1 calc R . .
C65 C 0.64502(19) 0.0150(4) 0.59303(19) 0.0427(11) Uani 1 1 d . . .
H65A H 0.6241 0.0271 0.5598 0.064 Uiso 1 1 calc R . .
H65B H 0.6210 0.0268 0.6146 0.064 Uiso 1 1 calc R . .
H65C H 0.6577 -0.0516 0.5962 0.064 Uiso 1 1 calc R . .
C66 C 0.73116(15) 0.0631(3) 0.57112(14) 0.0259(8) Uani 1 1 d . . .
H66A H 0.7486 -0.0008 0.5777 0.031 Uiso 1 1 calc R . .
H66B H 0.7069 0.0624 0.5380 0.031 Uiso 1 1 calc R . .
C67 C 0.82778(15) 0.1290(3) 0.59962(13) 0.0192(7) Uani 1 1 d . . .
C68 C 0.85595(15) 0.0370(3) 0.62011(13) 0.0187(7) Uani 1 1 d . . .
C69 C 0.84628(16) -0.0538(3) 0.60104(13) 0.0235(8) Uani 1 1 d . . .
H69A H 0.8182 -0.0648 0.5723 0.028 Uiso 1 1 calc R . .
C70 C 0.87872(17) -0.1289(3) 0.62495(15) 0.0279(8) Uani 1 1 d . . .
H70A H 0.8728 -0.1920 0.6125 0.033 Uiso 1 1 calc R . .
C71 C 0.91938(16) -0.1118(3) 0.66663(14) 0.0251(8) Uani 1 1 d . . .
H71A H 0.9407 -0.1625 0.6843 0.030 Uiso 1 1 calc R . .
C72 C 0.92791(14) -0.0172(3) 0.68178(12) 0.0186(7) Uani 1 1 d . . .
C73 C 0.97480(14) 0.0096(3) 0.72293(12) 0.0174(7) Uani 1 1 d . . .
C74 C 1.06607(15) 0.0605(3) 0.78646(12) 0.0192(7) Uani 1 1 d . . .
C75 C 1.04199(15) -0.0314(3) 0.78937(13) 0.0204(7) Uani 1 1 d . . .
C76 C 1.12317(16) 0.0902(3) 0.81221(13) 0.0239(8) Uani 1 1 d . . .
C77 C 1.13222(18) 0.1811(3) 0.83221(15) 0.0305(9) Uani 1 1 d . . .
H77A H 1.1016 0.2224 0.8313 0.037 Uiso 1 1 calc R . .
C78 C 1.1859(2) 0.2117(3) 0.85354(17) 0.0414(11) Uani 1 1 d . . .
H78A H 1.1922 0.2735 0.8676 0.050 Uiso 1 1 calc R . .
C79 C 1.2306(2) 0.1514(4) 0.85424(19) 0.0476(12) Uani 1 1 d . . .
H79A H 1.2674 0.1724 0.8685 0.057 Uiso 1 1 calc R . .
C80 C 1.22165(19) 0.0611(4) 0.8342(2) 0.0457(12) Uani 1 1 d . . .
H80A H 1.2523 0.0201 0.8348 0.055 Uiso 1 1 calc R . .
C81 C 1.16794(18) 0.0303(3) 0.81330(16) 0.0347(9) Uani 1 1 d . . .
H81A H 1.1618 -0.0319 0.7997 0.042 Uiso 1 1 calc R . .
C82 C 1.06102(15) -0.0974(3) 0.82969(13) 0.0224(7) Uani 1 1 d . . .
C83 C 1.08167(16) -0.0618(3) 0.87619(14) 0.0260(8) Uani 1 1 d . . .
H83A H 1.0859 0.0052 0.8813 0.031 Uiso 1 1 calc R . .
C84 C 1.09594(18) -0.1234(3) 0.91466(15) 0.0301(9) Uani 1 1 d . . .
H84A H 1.1083 -0.0990 0.9464 0.036 Uiso 1 1 calc R . .
C85 C 1.0921(2) -0.2218(3) 0.90676(18) 0.0316(12) Uani 1 1 d . . .
H85A H 1.1028 -0.2644 0.9332 0.038 Uiso 1 1 calc R . .
C86 C 1.07307(18) -0.2574(3) 0.86114(15) 0.0306(9) Uani 1 1 d . . .
H86A H 1.0715 -0.3245 0.8561 0.037 Uiso 1 1 calc R . .
C87 C 1.05607(16) -0.1961(3) 0.82237(15) 0.0269(8) Uani 1 1 d . . .
H87A H 1.0412 -0.2210 0.7911 0.032 Uiso 1 1 calc R . .
S3 S 0.06498(5) 0.72015(9) 0.49570(4) 0.0395(2) Uani 1 1 d . . .
O10 O 0.03320(14) 0.6344(2) 0.48268(13) 0.0422(7) Uani 1 1 d . . .
O11 O 0.05055(17) 0.7780(3) 0.53126(13) 0.0601(11) Uani 1 1 d . . .
O12 O 0.12203(15) 0.7084(3) 0.49936(16) 0.0589(10) Uani 1 1 d . . .
F7 F 0.0499(2) 0.7508(3) 0.40234(16) 0.0828(7) Uani 1 1 d . . .
F8 F 0.0681(2) 0.8768(3) 0.44726(15) 0.0828(7) Uani 1 1 d . . .
F9 F -0.0128(2) 0.8110(3) 0.43256(15) 0.0828(7) Uani 1 1 d . . .
C90 C 0.0393(2) 0.7950(3) 0.44194(19) 0.0414(11) Uani 1 1 d . . .
S1 S 0.75067(4) 0.75416(8) 0.56020(4) 0.0202(2) Uiso 0.80 1 d PD A 1
O4 O 0.7524(2) 0.8130(4) 0.51876(19) 0.0334(11) Uiso 0.80 1 d PD A 1
O5 O 0.80014(14) 0.7000(3) 0.57925(13) 0.0237(9) Uiso 0.80 1 d PD A 1
O6 O 0.72757(16) 0.8005(3) 0.59547(14) 0.0320(9) Uiso 0.80 1 d PD A 1
F1 F 0.71282(12) 0.6145(2) 0.50007(10) 0.0304(6) Uiso 0.80 1 d PD A 1
F2 F 0.69862(13) 0.5959(2) 0.57000(11) 0.0383(7) Uiso 0.80 1 d PD A 1
F3 F 0.64870(13) 0.6959(2) 0.52064(11) 0.0355(7) Uiso 0.80 1 d PD A 1
C88 C 0.70050(19) 0.6610(4) 0.53605(17) 0.027(1) Uiso 0.80 1 d PD A 1
S1' S 0.7460(2) 0.7268(4) 0.58886(19) 0.0317(11) Uiso 0.20 1 d PD B 2
O4' O 0.7078(6) 0.6570(11) 0.6004(6) 0.046(3) Uiso 0.20 1 d PD B 2
O5' O 0.7998(6) 0.6913(15) 0.5920(8) 0.046(3) Uiso 0.20 1 d PD B 2
O6' O 0.7424(8) 0.8225(11) 0.6060(7) 0.046(3) Uiso 0.20 1 d PD B 2
F1' F 0.6612(7) 0.7758(15) 0.5192(7) 0.076(4) Uiso 0.20 1 d PD B 2
F2' F 0.7101(8) 0.6703(14) 0.4968(7) 0.076(4) Uiso 0.20 1 d PD B 2
F3' F 0.7436(11) 0.8160(19) 0.513(1) 0.076(4) Uiso 0.20 1 d PD B 2
C88' C 0.7152(6) 0.7492(11) 0.5255(5) 0.027(1) Uiso 0.20 1 d PD B 2
S2 S 1.0055(2) -0.39073(18) 0.70675(9) 0.0177(9) Uiso 0.424(12) 1 d P C 1
O7 O 1.0178(5) -0.3895(7) 0.7579(3) 0.025(3) Uiso 0.424(12) 1 d P C 1
O8 O 0.9637(4) -0.3253(6) 0.6832(3) 0.031(2) Uiso 0.424(12) 1 d P C 1
O9 O 0.9978(4) -0.4829(5) 0.6872(3) 0.022(2) Uiso 0.424(12) 1 d P C 1
F4 F 1.0793(5) -0.2520(8) 0.7126(4) 0.072(3) Uiso 0.424(12) 1 d P C 1
F5 F 1.1154(5) -0.3879(12) 0.7139(4) 0.074(3) Uiso 0.424(12) 1 d P C 1
F6 F 1.0651(4) -0.3342(5) 0.6470(3) 0.045(2) Uiso 0.424(12) 1 d P C 1
C89 C 1.0681(6) -0.3397(9) 0.6939(4) 0.032(3) Uiso 0.424(12) 1 d P C 1
S2' S 1.0202(2) -0.38780(17) 0.70903(9) 0.0313(8) Uiso 0.576(12) 1 d P C 2
O7' O 1.0305(4) -0.3940(5) 0.7598(3) 0.031(2) Uiso 0.576(12) 1 d P C 2
O8' O 0.9848(4) -0.3098(5) 0.6859(2) 0.0440(18) Uiso 0.576(12) 1 d P C 2
O9' O 1.0125(4) -0.4787(5) 0.6832(2) 0.0318(19) Uiso 0.576(12) 1 d P C 2
F4' F 1.1038(3) -0.2752(4) 0.7259(2) 0.0548(18) Uiso 0.576(12) 1 d PD C 2
F5' F 1.1222(2) -0.4272(5) 0.71726(19) 0.0457(16) Uiso 0.576(12) 1 d PD C 2
F6' F 1.0867(4) -0.3381(5) 0.6566(2) 0.064(2) Uiso 0.576(12) 1 d PD C 2
C89' C 1.0878(5) -0.3551(6) 0.7023(3) 0.036(2) Uiso 0.576(12) 1 d PD C 2

loop_
_atom_site_aniso_label
_atom_site_aniso_U_11
_atom_site_aniso_U_22
_atom_site_aniso_U_33
_atom_site_aniso_U_23
_atom_site_aniso_U_13
_atom_site_aniso_U_12
Yb1 0.01545(8) 0.01355(8) 0.01674(8) 0.00014(9) 0.00513(5) -0.00002(9)
O1 0.0247(14) 0.0183(14) 0.0202(12) 0.0034(10) 0.0092(10) 0.0007(10)
O2 0.0194(13) 0.0188(13) 0.0187(12) -0.0026(9) 0.0068(9) 0.0004(9)
O3 0.0190(13) 0.0173(13) 0.0222(13) -0.0006(10) 0.0003(9) -0.0029(10)
N1 0.0217(16) 0.0182(16) 0.0221(15) 0.0019(12) 0.0066(12) 0.0014(12)
N2 0.0166(15) 0.0208(16) 0.0167(14) 0.0005(11) 0.0031(11) 0.0014(11)
N3 0.0200(15) 0.0179(15) 0.0199(14) 0.0006(12) 0.0046(11) -0.0036(12)
N4 0.0260(17) 0.0172(16) 0.0234(16) 0.0034(12) 0.0112(13) 0.0012(12)
N5 0.0190(15) 0.0237(17) 0.0258(16) -0.0010(12) 0.0089(12) 0.0015(12)
N6 0.0233(17) 0.0232(17) 0.0279(17) -0.0077(13) 0.0116(12) -0.0028(12)
N7 0.0141(14) 0.0157(15) 0.0185(14) 0.0004(11) 0.0048(10) 0.0019(11)
N8 0.0197(16) 0.0165(15) 0.0184(15) -0.0006(11) 0.0049(11) 0.0018(11)
N9 0.0185(15) 0.0169(15) 0.0219(15) 0.0009(11) 0.0071(11) 0.0006(11)
N10 0.0201(15) 0.0164(15) 0.0221(15) -0.0023(11) 0.0067(11) -0.0019(11)
N11 0.0177(15) 0.0238(17) 0.0257(16) 0.0032(12) 0.0032(12) -0.0019(12)
N12 0.0183(15) 0.0199(16) 0.0174(14) -0.0020(11) 0.0069(11) 0.0007(11)
N13 0.0149(15) 0.0185(16) 0.0209(15) -0.0029(11) 0.0041(11) -0.0005(11)
N14 0.0172(15) 0.0185(16) 0.0206(16) -0.0015(12) 0.0042(12) -0.0029(11)
N15 0.0209(15) 0.0146(15) 0.0243(15) -0.0010(11) 0.0077(12) 0.0006(11)
C1 0.032(2) 0.025(2) 0.033(2) 0.0069(16) 0.0169(17) 0.0029(16)
C2 0.041(3) 0.032(2) 0.035(2) -0.0061(18) 0.0130(18) -0.0058(18)
C3 0.033(3) 0.056(3) 0.042(3) -0.001(2) 0.0185(19) 0.003(2)
C4 0.0207(19) 0.024(2) 0.0257(19) 0.0076(15) 0.0093(14) -0.0007(14)
C5 0.029(2) 0.023(2) 0.029(2) 0.0077(15) 0.0140(15) 0.0045(15)
C6 0.032(2) 0.030(2) 0.0220(19) 0.0037(15) 0.0107(15) 0.0077(16)
C7 0.038(2) 0.027(2) 0.049(3) 0.0148(19) 0.0119(19) 0.0053(18)
C8 0.028(2) 0.018(2) 0.037(2) 0.0014(15) 0.0074(16) -0.0021(15)
C9 0.0197(18) 0.0185(19) 0.0182(17) 0.0008(13) 0.0060(13) -0.0005(13)
C10 0.0237(19) 0.0200(19) 0.0207(18) 0.0003(14) 0.0061(14) 0.0015(14)
C11 0.034(2) 0.034(2) 0.028(2) 0.0060(17) 0.0090(17) 0.0092(18)
C12 0.037(2) 0.037(3) 0.042(2) 0.0148(19) 0.0169(19) 0.0195(19)
C13 0.029(2) 0.033(2) 0.034(2) 0.0071(17) 0.0147(16) 0.0110(17)
C14 0.0188(18) 0.027(2) 0.0210(18) -0.0007(14) 0.0061(13) 0.0007(14)
C15 0.0155(17) 0.0207(19) 0.0204(17) -0.0032(14) 0.0042(12) -0.0031(13)
C16 0.0204(18) 0.023(2) 0.0228(18) 0.0004(14) 0.0076(13) -0.0002(14)
C17 0.0177(17) 0.0239(19) 0.0214(17) -0.0004(14) 0.0057(13) -0.0033(14)
C18 0.044(3) 0.026(2) 0.030(2) 0.0053(16) 0.0210(18) 0.0029(17)
C19 0.043(3) 0.027(2) 0.042(2) 0.0010(18) 0.0238(19) -0.0009(17)
C20 0.075(4) 0.029(3) 0.064(3) 0.006(2) 0.047(3) -0.005(2)
C21 0.095(4) 0.031(3) 0.056(3) 0.020(2) 0.050(3) 0.015(3)
C22 0.073(4) 0.040(3) 0.038(3) 0.018(2) 0.027(2) 0.026(2)
C23 0.044(3) 0.035(3) 0.033(2) 0.0082(19) 0.0192(19) 0.015(2)
C24 0.027(2) 0.0182(19) 0.034(2) -0.0008(15) 0.0180(15) -0.0034(14)
C25 0.025(2) 0.031(2) 0.027(2) -0.0053(15) 0.0104(15) -0.0087(15)
C26 0.040(3) 0.034(3) 0.024(2) -0.0073(17) 0.0128(18) -0.0151(19)
C27 0.050(3) 0.027(2) 0.038(2) -0.0009(18) 0.027(2) -0.0037(19)
C28 0.040(3) 0.041(3) 0.058(3) 0.010(2) 0.030(2) 0.017(2)
C29 0.033(2) 0.044(3) 0.036(2) 0.0156(19) 0.0200(18) 0.0116(19)
C30 0.036(2) 0.024(2) 0.027(2) -0.0011(16) 0.0091(17) -0.0039(17)
C31 0.043(3) 0.032(2) 0.029(2) -0.0029(17) 0.0056(18) -0.0059(19)
C32 0.054(3) 0.039(3) 0.028(2) -0.0029(18) 0.0129(19) -0.012(2)
C33 0.030(2) 0.0203(19) 0.0267(19) -0.0070(15) 0.0099(15) -0.0048(15)
C34 0.029(2) 0.028(2) 0.050(3) -0.0028(19) 0.0081(18) 0.0052(17)
C35 0.090(4) 0.045(3) 0.040(3) 0.009(2) 0.019(3) 0.025(3)
C36 0.035(3) 0.042(3) 0.065(3) -0.006(2) 0.010(2) 0.010(2)
C37 0.026(2) 0.026(2) 0.039(2) -0.0116(17) 0.0149(16) -0.0003(15)
C38 0.025(2) 0.0201(19) 0.0160(17) 0.0037(14) 0.0103(14) 0.0012(14)
C39 0.0194(18) 0.0193(19) 0.0195(17) 0.0013(13) 0.0091(13) 0.0022(13)
C40 0.032(2) 0.024(2) 0.033(2) -0.0037(16) 0.0182(16) -0.0022(16)
C41 0.027(2) 0.028(2) 0.041(2) -0.0076(17) 0.0195(17) -0.0115(16)
C42 0.028(2) 0.028(2) 0.036(2) -0.0074(17) 0.0152(16) -0.0072(16)
C43 0.0224(18) 0.0153(18) 0.0184(17) -0.0009(13) 0.0071(13) -0.0012(13)
C44 0.0191(18) 0.0118(17) 0.0217(17) -0.0017(13) 0.0070(13) -0.0027(13)
C45 0.0198(18) 0.0139(17) 0.0181(17) -0.0017(13) 0.0047(13) -0.0003(13)
C46 0.0227(18) 0.0145(17) 0.0158(16) 0.0032(13) 0.0049(13) 0.0002(13)
C47 0.0206(18) 0.028(2) 0.0190(18) -0.0034(14) 0.0053(13) -0.0020(14)
C48 0.037(2) 0.034(2) 0.037(2) -0.0133(18) 0.0214(19) -0.0117(18)
C49 0.041(3) 0.053(3) 0.035(2) -0.015(2) 0.0195(19) -0.017(2)
C50 0.035(2) 0.048(3) 0.031(2) -0.0085(19) 0.0146(18) 0.0044(19)
C51 0.043(3) 0.033(2) 0.035(2) -0.0041(18) 0.0157(18) 0.0086(18)
C52 0.031(2) 0.028(2) 0.029(2) -0.0047(16) 0.0099(16) 0.0019(16)
C53 0.0226(19) 0.0159(18) 0.0226(18) -0.0028(13) 0.0033(14) 0.0008(13)
C54 0.025(2) 0.022(2) 0.027(2) 0.0021(15) 0.0054(15) -0.0005(14)
C55 0.034(2) 0.031(2) 0.0204(19) 0.0001(15) 0.0037(15) 0.0059(16)
C56 0.028(2) 0.038(2) 0.027(2) -0.0106(17) -0.0032(15) 0.0000(17)
C57 0.019(2) 0.036(2) 0.037(2) -0.0115(18) 0.0037(16) -0.0073(16)
C58 0.029(2) 0.028(2) 0.0258(19) -0.0089(15) 0.0093(15) -0.0055(16)
C59 0.031(2) 0.040(3) 0.044(3) 0.017(2) -0.0020(18) -0.0092(18)
C60 0.057(3) 0.040(3) 0.052(3) 0.017(2) -0.009(2) -0.010(2)
C61 0.068(4) 0.047(3) 0.037(3) 0.014(2) 0.017(2) 0.005(2)
C62 0.0191(19) 0.024(2) 0.038(2) 0.0085(17) -0.0001(15) 0.0006(15)
C63 0.025(2) 0.034(2) 0.041(2) 0.0032(18) 0.0101(17) -0.0026(17)
C64 0.037(3) 0.104(5) 0.037(3) 0.008(3) 0.012(2) -0.006(3)
C65 0.025(2) 0.041(3) 0.064(3) 0.004(2) 0.016(2) -0.0090(18)
C66 0.0166(18) 0.023(2) 0.035(2) 0.0027(15) 0.0016(14) -0.0039(14)
C67 0.0171(18) 0.022(2) 0.0172(18) -0.0003(14) 0.0027(13) 0.0003(14)
C68 0.0197(18) 0.0157(18) 0.0196(18) -0.0007(13) 0.0033(13) -0.0008(13)
C69 0.0229(19) 0.024(2) 0.0215(19) -0.0012(14) 0.0022(14) -0.0023(14)
C70 0.029(2) 0.019(2) 0.034(2) -0.0054(15) 0.0046(16) -0.0007(15)
C71 0.027(2) 0.019(2) 0.027(2) 0.0014(15) 0.0042(17) -0.0001(13)
C72 0.0174(17) 0.0203(19) 0.0181(17) 0.0010(13) 0.0045(13) -0.0013(13)
C73 0.0178(18) 0.0164(18) 0.0190(17) -0.0009(13) 0.0065(13) 0.0008(13)
C74 0.0212(18) 0.0163(18) 0.0197(17) -0.0005(13) 0.0043(13) 0.0013(13)
C75 0.0198(18) 0.0182(19) 0.0233(18) -0.0019(14) 0.0059(14) 0.0033(13)
C76 0.0228(19) 0.022(2) 0.0226(19) 0.0049(14) -0.0014(14) -0.0024(14)
C77 0.035(2) 0.024(2) 0.027(2) 0.0052(16) -0.0031(17) -0.0042(16)
C78 0.042(3) 0.033(3) 0.041(3) -0.0014(19) -0.0040(19) -0.0143(19)
C79 0.028(2) 0.052(3) 0.053(3) -0.001(2) -0.007(2) -0.009(2)
C80 0.024(2) 0.046(3) 0.058(3) 0.000(2) -0.005(2) 0.0025(19)
C81 0.028(2) 0.032(2) 0.040(2) 0.0021(18) 0.0008(17) -0.0002(17)
C82 0.0212(19) 0.022(2) 0.0240(19) 0.0026(14) 0.0065(14) 0.0005(14)
C83 0.028(2) 0.022(2) 0.030(2) 0.0011(15) 0.0099(15) 0.0036(15)
C84 0.035(2) 0.029(2) 0.025(2) 0.0016(16) 0.0058(16) 0.0020(16)
C85 0.030(3) 0.036(3) 0.028(2) 0.0157(18) 0.0055(18) 0.0045(18)
C86 0.031(2) 0.025(2) 0.035(2) 0.0047(16) 0.0065(16) -0.0002(16)
C87 0.025(2) 0.022(2) 0.031(2) 0.0029(15) 0.0030(15) 0.0004(14)
S3 0.0336(6) 0.0362(6) 0.0483(6) -0.0058(5) 0.0095(4) 0.0003(4)
O10 0.0429(19) 0.0354(18) 0.0523(19) -0.0049(15) 0.0193(14) -0.0071(14)
O11 0.056(2) 0.078(3) 0.044(2) -0.0161(19) 0.0082(16) 0.012(2)
O12 0.035(2) 0.054(3) 0.085(3) -0.011(2) 0.0121(18) 0.0006(16)
F7 0.115(2) 0.0615(14) 0.0816(16) 0.0169(11) 0.0423(13) 0.0255(13)
F8 0.115(2) 0.0615(14) 0.0816(16) 0.0169(11) 0.0423(13) 0.0255(13)
F9 0.115(2) 0.0615(14) 0.0816(16) 0.0169(11) 0.0423(13) 0.0255(13)
C90 0.062(3) 0.022(2) 0.053(3) 0.0055(19) 0.036(2) -0.002(2)

loop_
_atom_type_symbol
_atom_type_description
_atom_type_scat_dispersion_real
_atom_type_scat_dispersion_imag
_atom_type_scat_source
C C 0.0181 0.0091 'International Tables Vol C Tables 4.2.6.8 and 6.1.1.4'
H H 0.0000 0.0000 'International Tables Vol C Tables 4.2.6.8 and 6.1.1.4'
N N 0.0311 0.0180 'International Tables Vol C Tables 4.2.6.8 and 6.1.1.4'
O O 0.0492 0.0322 'International Tables Vol C Tables 4.2.6.8 and 6.1.1.4'
F F 0.0727 0.0534 'International Tables Vol C Tables 4.2.6.8 and 6.1.1.4'
S S 0.3331 0.5567 'International Tables Vol C Tables 4.2.6.8 and 6.1.1.4'
Yb Yb -7.2108 4.4329 'International Tables Vol C Tables 4.2.6.8 and 6.1.1.4'

loop_
_geom_angle_atom_site_label_1
_geom_angle_atom_site_label_2
_geom_angle_atom_site_label_3
_geom_angle
O1 Yb1 O3 80.88(9)
O1 Yb1 O2 79.25(9)
O3 Yb1 O2 79.82(9)
O1 Yb1 N7 71.26(9)
O3 Yb1 N7 138.65(9)
O2 Yb1 N7 65.65(9)
O1 Yb1 N2 65.30(9)
O3 Yb1 N2 71.72(9)
O2 Yb1 N2 137.11(9)
N7 Yb1 N2 119.66(10)
O1 Yb1 N3 130.76(9)
O3 Yb1 N3 85.04(9)
O2 Yb1 N3 143.57(9)
N7 Yb1 N3 136.31(9)
N2 Yb1 N3 65.47(10)
O1 Yb1 N8 88.75(10)
O3 Yb1 N8 145.1(1)
O2 Yb1 N8 130.96(9)
N7 Yb1 N8 65.45(10)
N2 Yb1 N8 73.66(9)
N3 Yb1 N8 76.76(10)
O1 Yb1 N13 142.99(9)
O3 Yb1 N13 129.56(9)
O2 Yb1 N13 85.77(9)
N7 Yb1 N13 71.73(9)
N2 Yb1 N13 137.12(10)
N3 Yb1 N13 78.71(10)
N8 Yb1 N13 75.9(1)
O1 Yb1 N12 136.85(9)
O3 Yb1 N12 65.36(9)
O2 Yb1 N12 69.34(9)
N7 Yb1 N12 117.85(9)
N2 Yb1 N12 122.48(10)
N3 Yb1 N12 74.23(10)
N8 Yb1 N12 134.23(10)
N13 Yb1 N12 64.3(1)
O1 Yb1 C67 97.98(9)
O3 Yb1 C67 18.66(9)
O2 Yb1 C67 75.77(9)
N7 Yb1 C67 141.16(10)
N2 Yb1 C67 85.67(9)
N3 Yb1 C67 79.34(10)
N8 Yb1 C67 153.27(10)
N13 Yb1 C67 110.91(10)
N12 Yb1 C67 46.76(10)
O1 Yb1 C9 17.83(9)
O3 Yb1 C9 76.96(9)
O2 Yb1 C9 95.69(9)
N7 Yb1 C9 84.27(9)
N2 Yb1 C9 47.48(9)
N3 Yb1 C9 112.93(10)
N8 Yb1 C9 83.05(9)
N13 Yb1 C9 152.98(9)
N12 Yb1 C9 141.12(9)
C67 Yb1 C9 95.51(9)
O1 Yb1 C38 77.25(9)
O3 Yb1 C38 98.18(9)
O2 Yb1 C38 19.03(9)
N7 Yb1 C38 46.84(10)
N2 Yb1 C38 142.18(9)
N3 Yb1 C38 151.76(10)
N8 Yb1 C38 111.95(10)
N13 Yb1 C38 77.73(9)
N12 Yb1 C38 81.63(9)
C67 Yb1 C38 94.78(10)
C9 Yb1 C38 95.04(9)
C9 O1 Yb1 129.3(2)
C38 O2 Yb1 124.9(2)
C67 O3 Yb1 125.8(2)
C9 N1 C8 127.4(3)
C9 N1 C4 116.9(3)
C8 N1 C4 113.9(3)
C14 N2 C10 119.4(3)
C14 N2 Yb1 120.6(2)
C10 N2 Yb1 118.8(2)
C15 N3 N4 119.1(3)
C15 N3 Yb1 120.9(2)
N4 N3 Yb1 120.0(2)
C16 N4 N3 119.6(3)
C17 N5 C15 116.8(3)
C38 N6 C37 125.7(3)
C38 N6 C33 117.4(3)
C37 N6 C33 115.1(3)
C43 N7 C39 119.2(3)
C43 N7 Yb1 119.9(2)
C39 N7 Yb1 118.6(2)
C44 N8 N9 118.1(3)
C44 N8 Yb1 120.0(2)
N9 N8 Yb1 121.8(2)
C45 N9 N8 120.0(3)
C46 N10 C44 117.2(3)
C67 N11 C66 127.0(3)
C67 N11 C62 116.8(3)
C66 N11 C62 115.1(3)
C72 N12 C68 118.5(3)
C72 N12 Yb1 120.0(2)
C68 N12 Yb1 117.3(2)
C73 N13 N14 117.7(3)
C73 N13 Yb1 121.6(2)
N14 N13 Yb1 120.2(2)
C74 N14 N13 119.5(3)
C73 N15 C75 116.9(3)
C2 C1 C4 114.0(3)
C2 C1 C3 111.1(4)
C4 C1 C3 108.1(4)
C2 C1 H1A 107.8
C4 C1 H1A 107.8
C3 C1 H1A 107.8
C1 C2 H2A 109.5
C1 C2 H2B 109.5
H2A C2 H2B 109.5
C1 C2 H2C 109.5
H2A C2 H2C 109.5
H2B C2 H2C 109.5
C1 C3 H3A 109.5
C1 C3 H3B 109.5
H3A C3 H3B 109.5
C1 C3 H3C 109.5
H3A C3 H3C 109.5
H3B C3 H3C 109.5
N1 C4 C1 115.6(3)
N1 C4 H4A 108.4
C1 C4 H4A 108.4
N1 C4 H4B 108.4
C1 C4 H4B 108.4
H4A C4 H4B 107.4
C8 C5 C7 109.4(3)
C8 C5 C6 112.4(3)
C7 C5 C6 110.9(3)
C8 C5 H5A 108.0
C7 C5 H5A 108.0
C6 C5 H5A 108.0
C5 C6 H6A 109.5
C5 C6 H6B 109.5
H6A C6 H6B 109.5
C5 C6 H6C 109.5
H6A C6 H6C 109.5
H6B C6 H6C 109.5
C5 C7 H7A 109.5
C5 C7 H7B 109.5
H7A C7 H7B 109.5
C5 C7 H7C 109.5
H7A C7 H7C 109.5
H7B C7 H7C 109.5
N1 C8 C5 112.9(3)
N1 C8 H8A 109.0
C5 C8 H8A 109.0
N1 C8 H8B 109.0
C5 C8 H8B 109.0
H8A C8 H8B 107.8
O1 C9 N1 119.7(3)
O1 C9 C10 114.0(3)
N1 C9 C10 126.3(3)
O1 C9 Yb1 32.88(16)
N1 C9 Yb1 152.1(3)
C10 C9 Yb1 81.5(2)
N2 C10 C11 121.5(3)
N2 C10 C9 111.0(3)
C11 C10 C9 127.3(3)
C10 C11 C12 118.5(4)
C10 C11 H11A 120.8
C12 C11 H11A 120.8
C13 C12 C11 119.8(4)
C13 C12 H12A 120.1
C11 C12 H12A 120.1
C14 C13 C12 118.0(4)
C14 C13 H13A 121.0
C12 C13 H13A 121.0
N2 C14 C13 122.4(4)
N2 C14 C15 115.7(3)
C13 C14 C15 121.8(3)
N3 C15 N5 125.0(3)
N3 C15 C14 116.4(3)
N5 C15 C14 118.6(3)
N4 C16 C17 119.8(3)
N4 C16 C18 115.0(3)
C17 C16 C18 125.2(3)
N5 C17 C16 119.2(3)
N5 C17 C24 117.0(3)
C16 C17 C24 123.8(3)
C19 C18 C23 119.9(4)
C19 C18 C16 121.3(4)
C23 C18 C16 118.7(4)
C18 C19 C20 119.5(5)
C18 C19 H19A 120.2
C20 C19 H19A 120.2
C21 C20 C19 120.6(5)
C21 C20 H20A 119.7
C19 C20 H20A 119.7
C22 C21 C20 119.9(5)
C22 C21 H21A 120.0
C20 C21 H21A 120.0
C21 C22 C23 120.4(5)
C21 C22 H22A 119.8
C23 C22 H22A 119.8
C22 C23 C18 119.6(5)
C22 C23 H23A 120.2
C18 C23 H23A 120.2
C29 C24 C25 118.8(4)
C29 C24 C17 120.4(4)
C25 C24 C17 120.7(4)
C26 C25 C24 120.1(4)
C26 C25 H25A 119.9
C24 C25 H25A 119.9
C27 C26 C25 120.1(5)
C27 C26 H26A 120.0
C25 C26 H26A 120.0
C26 C27 C28 120.0(4)
C26 C27 H27A 120.0
C28 C27 H27A 120.0
C27 C28 C29 120.3(4)
C27 C28 H28A 119.8
C29 C28 H28A 119.8
C24 C29 C28 120.6(4)
C24 C29 H29A 119.7
C28 C29 H29A 119.7
C31 C30 C32 111.6(4)
C31 C30 C33 108.6(3)
C32 C30 C33 110.8(4)
C31 C30 H30A 108.6
C32 C30 H30A 108.6
C33 C30 H30A 108.6
C30 C31 H31A 109.5
C30 C31 H31B 109.5
H31A C31 H31B 109.5
C30 C31 H31C 109.5
H31A C31 H31C 109.5
H31B C31 H31C 109.5
C30 C32 H32A 109.5
C30 C32 H32B 109.5
H32A C32 H32B 109.5
C30 C32 H32C 109.5
H32A C32 H32C 109.5
H32B C32 H32C 109.5
N6 C33 C30 112.2(3)
N6 C33 H33A 109.2
C30 C33 H33A 109.2
N6 C33 H33B 109.2
C30 C33 H33B 109.2
H33A C33 H33B 107.9
C36 C34 C37 109.2(4)
C36 C34 C35 111.1(4)
C37 C34 C35 110.6(4)
C36 C34 H34A 108.6
C37 C34 H34A 108.6
C35 C34 H34A 108.6
C34 C35 H35A 109.5
C34 C35 H35B 109.5
H35A C35 H35B 109.5
C34 C35 H35C 109.5
H35A C35 H35C 109.5
H35B C35 H35C 109.5
C34 C36 H36A 109.5
C34 C36 H36B 109.5
H36A C36 H36B 109.5
C34 C36 H36C 109.5
H36A C36 H36C 109.5
H36B C36 H36C 109.5
N6 C37 C34 113.2(3)
N6 C37 H37A 108.9
C34 C37 H37A 108.9
N6 C37 H37B 108.9
C34 C37 H37B 108.9
H37A C37 H37B 107.7
O2 C38 N6 119.4(3)
O2 C38 C39 115.6(3)
N6 C38 C39 125.0(3)
O2 C38 Yb1 36.07(16)
N6 C38 Yb1 152.0(3)
C39 C38 Yb1 81.5(2)
N7 C39 C40 121.0(3)
N7 C39 C38 110.8(3)
C40 C39 C38 128.0(3)
C41 C40 C39 118.7(4)
C41 C40 H40A 120.6
C39 C40 H40A 120.6
C40 C41 C42 120.1(4)
C40 C41 H41A 119.9
C42 C41 H41A 119.9
C43 C42 C41 117.9(4)
C43 C42 H42A 121.0
C41 C42 H42A 121.0
N7 C43 C42 122.7(3)
N7 C43 C44 115.2(3)
C42 C43 C44 122.2(3)
N8 C44 N10 125.2(3)
N8 C44 C43 116.9(3)
N10 C44 C43 117.8(3)
N9 C45 C46 120.1(3)
N9 C45 C47 114.2(3)
C46 C45 C47 125.7(3)
N10 C46 C45 118.8(3)
N10 C46 C53 115.0(3)
C45 C46 C53 126.1(3)
C52 C47 C48 119.6(4)
C52 C47 C45 120.9(3)
C48 C47 C45 119.4(4)
C47 C48 C49 119.8(4)
C47 C48 H48A 120.1
C49 C48 H48A 120.1
C50 C49 C48 120.6(4)
C50 C49 H49A 119.7
C48 C49 H49A 119.7
C49 C50 C51 120.0(4)
C49 C50 H50A 120.0
C51 C50 H50A 120.0
C50 C51 C52 120.3(4)
C50 C51 H51A 119.8
C52 C51 H51A 119.8
C47 C52 C51 119.8(4)
C47 C52 H52A 120.1
C51 C52 H52A 120.1
C54 C53 C58 119.7(3)
C54 C53 C46 122.6(3)
C58 C53 C46 117.5(3)
C53 C54 C55 120.1(4)
C53 C54 H54A 119.9
C55 C54 H54A 119.9
C56 C55 C54 119.7(4)
C56 C55 H55A 120.2
C54 C55 H55A 120.2
C57 C56 C55 120.6(4)
C57 C56 H56A 119.7
C55 C56 H56A 119.7
C56 C57 C58 119.7(4)
C56 C57 H57A 120.1
C58 C57 H57A 120.1
C57 C58 C53 120.1(4)
C57 C58 H58A 119.9
C53 C58 H58A 119.9
C62 C59 C61 111.1(4)
C62 C59 C60 107.8(5)
C61 C59 C60 110.7(4)
C62 C59 H59A 109.1
C61 C59 H59A 109.1
C60 C59 H59A 109.1
C59 C60 H60A 109.5
C59 C60 H60B 109.5
H60A C60 H60B 109.5
C59 C60 H60C 109.5
H60A C60 H60C 109.5
H60B C60 H60C 109.5
C59 C61 H61A 109.5
C59 C61 H61B 109.5
H61A C61 H61B 109.5
C59 C61 H61C 109.5
H61A C61 H61C 109.5
H61B C61 H61C 109.5
N11 C62 C59 113.4(4)
N11 C62 H62A 108.9
C59 C62 H62A 108.9
N11 C62 H62B 108.9
C59 C62 H62B 108.9
H62A C62 H62B 107.7
C66 C63 C65 107.9(4)
C66 C63 C64 110.5(4)
C65 C63 C64 112.1(4)
C66 C63 H63A 108.7
C65 C63 H63A 108.7
C64 C63 H63A 108.7
C63 C64 H64A 109.5
C63 C64 H64B 109.5
H64A C64 H64B 109.5
C63 C64 H64C 109.5
H64A C64 H64C 109.5
H64B C64 H64C 109.5
C63 C65 H65A 109.5
C63 C65 H65B 109.5
H65A C65 H65B 109.5
C63 C65 H65C 109.5
H65A C65 H65C 109.5
H65B C65 H65C 109.5
N11 C66 C63 112.6(3)
N11 C66 H66A 109.1
C63 C66 H66A 109.1
N11 C66 H66B 109.1
C63 C66 H66B 109.1
H66A C66 H66B 107.8
O3 C67 N11 119.7(3)
O3 C67 C68 116.2(3)
N11 C67 C68 124.2(3)
O3 C67 Yb1 35.51(16)
N11 C67 Yb1 152.1(3)
C68 C67 Yb1 82.02(19)
N12 C68 C69 122.0(3)
N12 C68 C67 109.9(3)
C69 C68 C67 127.7(3)
C68 C69 C70 118.5(3)
C68 C69 H69A 120.8
C70 C69 H69A 120.8
C71 C70 C69 120.2(4)
C71 C70 H70A 119.9
C69 C70 H70A 119.9
C70 C71 C72 117.2(4)
C70 C71 H71A 121.4
C72 C71 H71A 121.4
N12 C72 C71 123.4(3)
N12 C72 C73 115.3(3)
C71 C72 C73 121.1(3)
N13 C73 N15 125.4(3)
N13 C73 C72 115.5(3)
N15 C73 C72 119.0(3)
N14 C74 C75 119.8(3)
N14 C74 C76 114.4(3)
C75 C74 C76 125.7(3)
N15 C75 C74 118.5(3)
N15 C75 C82 117.4(3)
C74 C75 C82 123.9(3)
C81 C76 C77 119.9(4)
C81 C76 C74 120.1(4)
C77 C76 C74 119.7(4)
C78 C77 C76 120.1(4)
C78 C77 H77A 120.0
C76 C77 H77A 120.0
C77 C78 C79 119.6(5)
C77 C78 H78A 120.2
C79 C78 H78A 120.2
C80 C79 C78 120.4(4)
C80 C79 H79A 119.8
C78 C79 H79A 119.8
C79 C80 C81 120.0(5)
C79 C80 H80A 120.0
C81 C80 H80A 120.0
C80 C81 C76 120.0(4)
C80 C81 H81A 120.0
C76 C81 H81A 120.0
C87 C82 C83 119.5(3)
C87 C82 C75 120.3(3)
C83 C82 C75 120.1(3)
C84 C83 C82 120.3(4)
C84 C83 H83A 119.8
C82 C83 H83A 119.8
C83 C84 C85 119.6(4)
C83 C84 H84A 120.2
C85 C84 H84A 120.2
C86 C85 C84 120.5(4)
C86 C85 H85A 119.8
C84 C85 H85A 119.8
C85 C86 C87 120.5(4)
C85 C86 H86A 119.7
C87 C86 H86A 119.7
C86 C87 C82 119.5(4)
C86 C87 H87A 120.3
C82 C87 H87A 120.3
O12 S3 O11 116.6(2)
O12 S3 O10 113.6(2)
O11 S3 O10 116.2(3)
O12 S3 C90 104.8(3)
O11 S3 C90 100.7(2)
O10 S3 C90 101.9(2)
F9 C90 F8 111.0(4)
F9 C90 F7 107.5(5)
F8 C90 F7 105.6(4)
F9 C90 S3 113.2(3)
F8 C90 S3 109.2(4)
F7 C90 S3 110.0(3)
O5 S1 O6 115.2(2)
O5 S1 O4 114.2(3)
O6 S1 O4 115.0(3)
O5 S1 C88 101.9(2)
O6 S1 C88 103.6(2)
O4 S1 C88 104.6(2)
F1 C88 F3 108.3(4)
F1 C88 F2 107.1(4)
F3 C88 F2 106.1(4)
F1 C88 S1 112.3(3)
F3 C88 S1 111.9(3)
F2 C88 S1 110.8(3)
O5' S1' O6' 116.6(12)
O5' S1' O4' 114.4(11)
O6' S1' O4' 116.4(11)
O5' S1' C88' 106.(1)
O6' S1' C88' 97.9(9)
O4' S1' C88' 102.3(8)
F3' C88' F1' 111.1(18)
F3' C88' F2' 113.1(19)
F1' C88' F2' 101.7(15)
F3' C88' S1' 106.8(15)
F1' C88' S1' 109.4(12)
F2' C88' S1' 114.8(13)
O9 S2 O8 113.1(5)
O9 S2 O7 113.5(5)
O8 S2 O7 115.0(5)
O9 S2 C89 108.2(6)
O8 S2 C89 102.0(6)
O7 S2 C89 103.6(6)
F6 C89 F4 107.8(10)
F6 C89 F5 106.1(10)
F4 C89 F5 102.5(11)
F6 C89 S2 113.4(9)
F4 C89 S2 112.1(9)
F5 C89 S2 114.3(9)
O7' S2' O8' 116.5(4)
O7' S2' O9' 115.9(4)
O8' S2' O9' 115.8(4)
O7' S2' C89' 101.4(5)
O8' S2' C89' 103.5(5)
O9' S2' C89' 99.8(4)
F4' C89' F5' 113.3(10)
F4' C89' F6' 106.7(7)
F5' C89' F6' 107.8(8)
F4' C89' S2' 109.1(7)
F5' C89' S2' 108.4(6)
F6' C89' S2' 111.6(8)

loop_
_geom_bond_atom_site_label_1
_geom_bond_atom_site_label_2
_geom_bond_distance
Yb1 O1 2.238(2)
Yb1 O3 2.281(2)
Yb1 O2 2.293(2)
Yb1 N7 2.459(3)
Yb1 N2 2.462(3)
Yb1 N3 2.467(3)
Yb1 N8 2.469(3)
Yb1 N13 2.487(3)
Yb1 N12 2.490(3)
Yb1 C67 3.184(4)
Yb1 C9 3.191(4)
Yb1 C38 3.194(4)
O1 C9 1.262(5)
O2 C38 1.270(5)
O3 C67 1.256(5)
N1 C9 1.319(5)
N1 C8 1.480(5)
N1 C4 1.484(5)
N2 C14 1.340(5)
N2 C10 1.346(5)
N3 C15 1.326(5)
N3 N4 1.334(4)
N4 C16 1.334(5)
N5 C17 1.331(5)
N5 C15 1.341(5)
N6 C38 1.326(5)
N6 C37 1.482(5)
N6 C33 1.489(5)
N7 C43 1.340(5)
N7 C39 1.347(5)
N8 C44 1.332(5)
N8 N9 1.340(4)
N9 C45 1.325(5)
N10 C46 1.326(5)
N10 C44 1.340(5)
N11 C67 1.334(5)
N11 C66 1.466(5)
N11 C62 1.481(5)
N12 C72 1.337(5)
N12 C68 1.344(5)
N13 C73 1.331(5)
N13 N14 1.349(4)
N14 C74 1.328(5)
N15 C73 1.331(5)
N15 C75 1.332(5)
C1 C2 1.520(6)
C1 C4 1.528(6)
C1 C3 1.532(6)
C1 H1A 1.0000
C2 H2A 0.9800
C2 H2B 0.9800
C2 H2C 0.9800
C3 H3A 0.9800
C3 H3B 0.9800
C3 H3C 0.9800
C4 H4A 0.9900
C4 H4B 0.9900
C5 C8 1.523(6)
C5 C7 1.524(6)
C5 C6 1.529(6)
C5 H5A 1.0000
C6 H6A 0.9800
C6 H6B 0.9800
C6 H6C 0.9800
C7 H7A 0.9800
C7 H7B 0.9800
C7 H7C 0.9800
C8 H8A 0.9900
C8 H8B 0.9900
C9 C10 1.528(5)
C10 C11 1.381(6)
C11 C12 1.396(6)
C11 H11A 0.9500
C12 C13 1.383(6)
C12 H12A 0.9500
C13 C14 1.382(6)
C13 H13A 0.9500
C14 C15 1.487(5)
C16 C17 1.433(5)
C16 C18 1.485(5)
C17 C24 1.477(5)
C18 C19 1.386(6)
C18 C23 1.393(6)
C19 C20 1.393(7)
C19 H19A 0.9500
C20 C21 1.380(8)
C20 H20A 0.9500
C21 C22 1.373(9)
C21 H21A 0.9500
C22 C23 1.393(7)
C22 H22A 0.9500
C23 H23A 0.9500
C24 C29 1.371(6)
C24 C25 1.405(6)
C25 C26 1.394(6)
C25 H25A 0.9500
C26 C27 1.370(8)
C26 H26A 0.9500
C27 C28 1.377(7)
C27 H27A 0.9500
C28 C29 1.391(6)
C28 H28A 0.9500
C29 H29A 0.9500
C30 C31 1.521(6)
C30 C32 1.534(6)
C30 C33 1.536(6)
C30 H30A 1.0000
C31 H31A 0.9800
C31 H31B 0.9800
C31 H31C 0.9800
C32 H32A 0.9800
C32 H32B 0.9800
C32 H32C 0.9800
C33 H33A 0.9900
C33 H33B 0.9900
C34 C36 1.524(6)
C34 C37 1.525(6)
C34 C35 1.529(7)
C34 H34A 1.0000
C35 H35A 0.9800
C35 H35B 0.9800
C35 H35C 0.9800
C36 H36A 0.9800
C36 H36B 0.9800
C36 H36C 0.9800
C37 H37A 0.9900
C37 H37B 0.9900
C38 C39 1.502(5)
C39 C40 1.395(6)
C40 C41 1.380(6)
C40 H40A 0.9500
C41 C42 1.382(6)
C41 H41A 0.9500
C42 C43 1.382(6)
C42 H42A 0.9500
C43 C44 1.481(5)
C45 C46 1.434(5)
C45 C47 1.489(5)
C46 C53 1.487(5)
C47 C52 1.386(6)
C47 C48 1.388(6)
C48 C49 1.397(6)
C48 H48A 0.9500
C49 C50 1.365(7)
C49 H49A 0.9500
C50 C51 1.380(7)
C50 H50A 0.9500
C51 C52 1.394(6)
C51 H51A 0.9500
C52 H52A 0.9500
C53 C54 1.384(6)
C53 C58 1.394(6)
C54 C55 1.392(6)
C54 H54A 0.9500
C55 C56 1.385(7)
C55 H55A 0.9500
C56 C57 1.379(6)
C56 H56A 0.9500
C57 C58 1.390(6)
C57 H57A 0.9500
C58 H58A 0.9500
C59 C62 1.517(6)
C59 C61 1.522(8)
C59 C60 1.540(7)
C59 H59A 1.0000
C60 H60A 0.9800
C60 H60B 0.9800
C60 H60C 0.9800
C61 H61A 0.9800
C61 H61B 0.9800
C61 H61C 0.9800
C62 H62A 0.9900
C62 H62B 0.9900
C63 C66 1.528(6)
C63 C65 1.533(6)
C63 C64 1.538(7)
C63 H63A 1.0000
C64 H64A 0.9800
C64 H64B 0.9800
C64 H64C 0.9800
C65 H65A 0.9800
C65 H65B 0.9800
C65 H65C 0.9800
C66 H66A 0.9900
C66 H66B 0.9900
C67 C68 1.511(5)
C68 C69 1.380(5)
C69 C70 1.395(6)
C69 H69A 0.9500
C70 C71 1.379(6)
C70 H70A 0.9500
C71 C72 1.393(5)
C71 H71A 0.9500
C72 C73 1.483(5)
C74 C75 1.430(5)
C74 C76 1.483(5)
C75 C82 1.464(5)
C76 C81 1.387(6)
C76 C77 1.391(6)
C77 C78 1.387(6)
C77 H77A 0.9500
C78 C79 1.389(8)
C78 H78A 0.9500
C79 C80 1.384(8)
C79 H79A 0.9500
C80 C81 1.386(6)
C80 H80A 0.9500
C81 H81A 0.9500
C82 C87 1.398(6)
C82 C83 1.399(6)
C83 C84 1.377(6)
C83 H83A 0.9500
C84 C85 1.394(7)
C84 H84A 0.9500
C85 C86 1.373(7)
C85 H85A 0.9500
C86 C87 1.386(6)
C86 H86A 0.9500
C87 H87A 0.9500
S3 O12 1.405(4)
S3 O11 1.421(4)
S3 O10 1.432(3)
S3 C90 1.843(5)
F7 C90 1.381(6)
F8 C90 1.338(7)
F9 C90 1.275(7)
S1 O5 1.429(3)
S1 O6 1.443(4)
S1 O4 1.460(5)
S1 C88 1.815(5)
F1 C88 1.325(6)
F2 C88 1.346(6)
F3 C88 1.342(6)
S1' O5' 1.407(14)
S1' O6' 1.437(14)
S1' O4' 1.458(13)
S1' C88' 1.817(13)
F1' C88' 1.359(17)
F2' C88' 1.366(17)
F3' C88' 1.277(18)
S2 O9 1.401(8)
S2 O8 1.420(9)
S2 O7 1.427(9)
S2 C89 1.831(13)
F4 C89 1.341(15)
F5 C89 1.350(17)
F6 C89 1.339(13)
S2' O7' 1.423(8)
S2' O8' 1.452(7)
S2' O9' 1.460(7)
S2' C89' 1.800(11)
F4' C89' 1.316(9)
F5' C89' 1.321(12)
F6' C89' 1.334(10)

loop_
_platon_squeeze_void_nr
_platon_squeeze_void_average_x
_platon_squeeze_void_average_y
_platon_squeeze_void_average_z
_platon_squeeze_void_volume
_platon_squeeze_void_count_electrons
_platon_squeeze_void_content
1 0.312 0.216 0.744 155 36 ' '
2 0.812 0.284 0.244 155 36 ' '
3 0.812 0.716 0.744 155 36 ' '
4 0.312 0.784 0.244 155 36 ' '
